data_1504520
loop_
_publ_author_name
'Van Rossom, Wim'
'Maes, Wouter'
'Kishore, Lingam'
'Ovaere, Margriet'
'Van Meervelt, Luc'
'Dehaen, Wim'

_publ_section_title
;
 Efficient post-macrocyclization functionalizations of
 oxacalix[2]arene[2]pyrimidines.
;
_journal_issue 4
_journal_name_full 'Organic letters'
_journal_page_first 585
_journal_page_last 588
_journal_paper_doi 10.1021/ol702864y
_journal_volume 10
_journal_year 2008
_chemical_formula_moiety 'C40 H34 N4 O10, 3(C H Cl3)'
_chemical_formula_sum 'C43 H37 Cl9 N4 O10'
_chemical_formula_weight 1088.70
_chemical_name_systematic
; 
 ? 
;
_space_group_IT_number 14
_symmetry_cell_setting monoclinic
_symmetry_space_group_name_Hall '-P 2yn'
_symmetry_space_group_name_H-M 'P 1 21/n 1'
_atom_sites_solution_hydrogens geom
_atom_sites_solution_primary direct
_atom_sites_solution_secondary difmap
_audit_creation_method SHELXL-97
_cell_angle_alpha 90.00
_cell_angle_beta 100.407(4)
_cell_angle_gamma 90.00
_cell_formula_units_Z 4
_cell_length_a 14.6155(12)
_cell_length_b 22.549(2)
_cell_length_c 14.7003(12)
_cell_measurement_reflns_used 2176
_cell_measurement_temperature 100(2)
_cell_measurement_theta_max 66.6
_cell_measurement_theta_min 3.63
_cell_volume 4765.0(7)
_computing_cell_refinement 'Bruker SAINT (SAINT, 1997)'
_computing_data_collection 'Bruker SMART (SMART, 1997)'
_computing_data_reduction 'Bruker SAINT (SAINT, 1997)'
_computing_molecular_graphics 'PLUTON (Spek, 1998)'
_computing_publication_material 'PLATON (Spek, 1998)'
_computing_structure_refinement 'SHELXL-97 (Sheldrick, 1997)'
_computing_structure_solution 'SHELXS-97 (Sheldrick, 1990)'
_diffrn_ambient_temperature 100(2)
_diffrn_measured_fraction_theta_full 0.997
_diffrn_measured_fraction_theta_max 0.997
_diffrn_measurement_device_type 'SMART 6000'
_diffrn_measurement_method 'omega and phi scan'
_diffrn_radiation_monochromator 'crossed Goebel mirrors'
_diffrn_radiation_source 'fine-focus sealed tube'
_diffrn_radiation_type CuK\a
_diffrn_radiation_wavelength 1.54178
_diffrn_reflns_av_R_equivalents 0.1310
_diffrn_reflns_av_sigmaI/netI 0.0917
_diffrn_reflns_limit_h_max 16
_diffrn_reflns_limit_h_min -17
_diffrn_reflns_limit_k_max 26
_diffrn_reflns_limit_k_min -26
_diffrn_reflns_limit_l_max 17
_diffrn_reflns_limit_l_min -16
_diffrn_reflns_number 39263
_diffrn_reflns_theta_full 66.60
_diffrn_reflns_theta_max 66.60
_diffrn_reflns_theta_min 3.63
_diffrn_standards_number 0
_exptl_absorpt_coefficient_mu 5.354
_exptl_absorpt_correction_T_max 0.585
_exptl_absorpt_correction_T_min 0.341
_exptl_absorpt_correction_type multi-scan
_exptl_absorpt_process_details 'Bruker SADABS (SADABS, 1997)'
_exptl_crystal_colour transparant
_exptl_crystal_density_diffrn 1.518
_exptl_crystal_density_method 'not measured'
_exptl_crystal_description plate
_exptl_crystal_F_000 2223.8
_exptl_crystal_size_max 0.30
_exptl_crystal_size_mid 0.20
_exptl_crystal_size_min 0.1
_refine_diff_density_max 1.344
_refine_diff_density_min -1.272
_refine_diff_density_rms 0.109
_refine_ls_extinction_method none
_refine_ls_goodness_of_fit_ref 1.075
_refine_ls_hydrogen_treatment constr
_refine_ls_matrix_type full
_refine_ls_number_parameters 672
_refine_ls_number_reflns 8387
_refine_ls_number_restraints 217
_refine_ls_restrained_S_all 1.074
_refine_ls_R_factor_all 0.1265
_refine_ls_R_factor_gt 0.0751
_refine_ls_shift/su_max 0.000
_refine_ls_shift/su_mean 0.000
_refine_ls_structure_factor_coef Fsqd
_refine_ls_weighting_details 'calc w=1/[\s^2^(Fo^2^)+(0.1147P)^2^+0.0000P] where P=(Fo^2^+2Fc^2^)/3'
_refine_ls_weighting_scheme calc
_refine_ls_wR_factor_gt 0.1895
_refine_ls_wR_factor_ref 0.2216
_reflns_number_gt 5118
_reflns_number_total 8387
_reflns_threshold_expression >2sigma(I)
_cod_data_source_file ol702864y-file001.cif
_cod_data_source_block wim68
_cod_original_cell_volume 4764.9(7)
_cod_original_sg_symbol_H-M 'P 21/n'
_cod_database_code 1504520

loop_
_symmetry_equiv_pos_as_xyz
'x, y, z'
'-x+1/2, y+1/2, -z+1/2'
'-x, -y, -z'
'x-1/2, -y-1/2, z-1/2'

loop_
_atom_site_label
_atom_site_type_symbol
_atom_site_fract_x
_atom_site_fract_y
_atom_site_fract_z
_atom_site_U_iso_or_equiv
_atom_site_adp_type
_atom_site_occupancy
_atom_site_symmetry_multiplicity
_atom_site_calc_flag
_atom_site_refinement_flags
_atom_site_disorder_assembly
_atom_site_disorder_group
O1 O 0.2592(2) 0.26046(15) 0.9823(2) 0.0240(8) Uani 1 1 d . . .
C2 C 0.1810(3) 0.2945(2) 0.9494(3) 0.0200(10) Uani 1 1 d . . .
C3 C 0.1786(3) 0.3530(2) 0.9782(3) 0.0224(11) Uani 1 1 d . . .
H3 H 0.2285 0.3685 1.0223 0.027 Uiso 1 1 calc R . .
C4 C 0.1035(3) 0.3891(2) 0.9427(3) 0.0237(11) Uani 1 1 d . . .
C5 C 0.0306(3) 0.3646(2) 0.8791(3) 0.0235(11) Uani 1 1 d . . .
H5 H -0.0213 0.3884 0.8533 0.028 Uiso 1 1 calc R . .
C6 C 0.0344(3) 0.3065(2) 0.8542(3) 0.0219(11) Uani 1 1 d . . .
C7 C 0.1095(3) 0.2701(2) 0.8862(3) 0.0213(10) Uani 1 1 d . . .
H7 H 0.1117 0.2302 0.8656 0.026 Uiso 1 1 calc R . .
C8 C 0.1009(4) 0.4523(2) 0.9727(4) 0.0361(14) Uani 1 1 d . . .
H8A H 0.0974 0.4538 1.0386 0.054 Uiso 1 1 calc R . .
H8B H 0.0463 0.4720 0.9368 0.054 Uiso 1 1 calc R . .
H8C H 0.1575 0.4726 0.9624 0.054 Uiso 1 1 calc R . .
O9 O -0.0397(2) 0.28329(15) 0.7883(2) 0.0240(8) Uani 1 1 d . . .
C10 C -0.0978(3) 0.2437(2) 0.8173(3) 0.0206(10) Uani 1 1 d . . .
N11 N -0.1570(2) 0.22034(17) 0.7470(3) 0.0200(9) Uani 1 1 d . . .
C12 C -0.2167(3) 0.1822(2) 0.7718(3) 0.0193(10) Uani 1 1 d . . .
N13 N -0.2253(2) 0.16508(17) 0.8557(3) 0.0195(9) Uani 1 1 d . . .
C14 C -0.1635(3) 0.1885(2) 0.9232(3) 0.0210(10) Uani 1 1 d . . .
C15 C -0.0965(3) 0.2291(2) 0.9085(3) 0.0195(10) Uani 1 1 d . . .
H15 H -0.0529 0.2457 0.9576 0.023 Uiso 1 1 calc R . .
O16 O -0.1749(2) 0.16925(16) 1.0077(2) 0.0245(8) Uani 1 1 d . . .
C17 C -0.1121(3) 0.1890(2) 1.0855(3) 0.0210(10) Uani 1 1 d . . .
C18 C -0.1402(3) 0.2323(2) 1.1406(3) 0.0217(11) Uani 1 1 d . . .
H18 H -0.1999 0.2499 1.1237 0.026 Uiso 1 1 calc R . .
C19 C -0.0813(3) 0.2504(2) 1.2206(4) 0.0247(11) Uani 1 1 d . . .
C20 C 0.0071(3) 0.2248(2) 1.2418(3) 0.0218(11) Uani 1 1 d . . .
H20 H 0.0489 0.2367 1.2959 0.026 Uiso 1 1 calc R . .
C21 C 0.0337(3) 0.1826(2) 1.1847(3) 0.0212(10) Uani 1 1 d . . .
C22 C -0.0261(3) 0.1620(2) 1.1064(3) 0.0216(10) Uani 1 1 d . . .
H22 H -0.0086 0.1310 1.0693 0.026 Uiso 1 1 calc R . .
C23 C -0.1124(3) 0.2957(2) 1.2836(4) 0.0304(12) Uani 1 1 d . . .
H23A H -0.1525 0.3250 1.2467 0.046 Uiso 1 1 calc R . .
H23B H -0.0578 0.3157 1.3191 0.046 Uiso 1 1 calc R . .
H23C H -0.1470 0.2760 1.3262 0.046 Uiso 1 1 calc R . .
O24 O 0.1219(2) 0.15577(15) 1.2098(2) 0.0230(8) Uani 1 1 d . . .
C25 C 0.1877(3) 0.1690(2) 1.1583(3) 0.0184(10) Uani 1 1 d . . .
N26 N 0.2648(2) 0.13619(17) 1.1829(3) 0.0191(9) Uani 1 1 d . . .
C27 C 0.3306(3) 0.1474(2) 1.1342(3) 0.0175(10) Uani 1 1 d . . .
N28 N 0.3306(2) 0.18681(17) 1.0678(3) 0.0183(8) Uani 1 1 d . . .
C29 C 0.2540(3) 0.2191(2) 1.0481(3) 0.0188(10) Uani 1 1 d . . .
C30 C 0.1771(3) 0.2121(2) 1.0906(3) 0.0189(10) Uani 1 1 d . . .
H30 H 0.1220 0.2350 1.0744 0.023 Uiso 1 1 calc R . .
O31 O 0.4072(2) 0.11279(14) 1.1571(2) 0.0199(7) Uani 1 1 d . . .
C32 C 0.4692(3) 0.1133(2) 1.0943(3) 0.0215(10) Uani 1 1 d . . .
C33 C 0.5535(3) 0.1419(2) 1.1170(4) 0.0269(12) Uani 1 1 d . . .
H33 H 0.5697 0.1616 1.1748 0.032 Uiso 1 1 calc R . .
C34 C 0.6141(3) 0.1419(2) 1.0555(4) 0.0331(13) Uani 1 1 d . . .
H34 H 0.6721 0.1619 1.0705 0.040 Uiso 1 1 calc R . .
C35 C 0.5901(3) 0.1124(2) 0.9711(4) 0.0313(12) Uani 1 1 d . . .
H35 H 0.6315 0.1129 0.9280 0.038 Uiso 1 1 calc R . .
C36 C 0.5054(3) 0.0822(2) 0.9497(4) 0.0285(12) Uani 1 1 d . . .
H36 H 0.4897 0.0615 0.8928 0.034 Uiso 1 1 calc R . .
C37 C 0.4445(3) 0.0827(2) 1.0118(3) 0.0206(10) Uani 1 1 d . . .
O38 O 0.3585(2) 0.05614(16) 0.9984(2) 0.0258(8) Uani 1 1 d . . .
C39 C 0.3338(3) 0.0197(2) 0.9172(4) 0.0302(12) Uani 1 1 d . . .
H39A H 0.3833 -0.0098 0.9144 0.036 Uiso 1 1 calc R . .
H39B H 0.3264 0.0445 0.8608 0.036 Uiso 1 1 calc R . .
C40 C 0.2435(3) -0.0114(2) 0.9227(4) 0.0368(15) Uani 1 1 d . . .
H40A H 0.2423 -0.0498 0.8901 0.044 Uiso 1 1 calc R . .
H40B H 0.2417 -0.0198 0.9885 0.044 Uiso 1 1 calc R . .
O41 O 0.1621(2) 0.02139(17) 0.8842(3) 0.0376(10) Uani 1 1 d . . .
C42 C 0.1454(3) 0.0730(2) 0.9342(4) 0.0293(12) Uani 1 1 d . . .
H42A H 0.1983 0.1009 0.9374 0.035 Uiso 1 1 calc R . .
H42B H 0.1395 0.0621 0.9981 0.035 Uiso 1 1 calc R . .
C43 C 0.0578(3) 0.1020(2) 0.8865(4) 0.0253(11) Uani 1 1 d . . .
H43A H 0.0554 0.1425 0.9118 0.030 Uiso 1 1 calc R . .
H43B H 0.0609 0.1059 0.8201 0.030 Uiso 1 1 calc R . .
O44 O -0.0258(2) 0.07247(16) 0.8942(3) 0.0287(8) Uani 1 1 d . . .
C45 C -0.0460(3) 0.0227(2) 0.8347(4) 0.0297(12) Uani 1 1 d . . .
H45A H -0.0118 -0.0125 0.8633 0.036 Uiso 1 1 calc R . .
H45B H -0.0258 0.0307 0.7751 0.036 Uiso 1 1 calc R . .
C46 C -0.1493(3) 0.0107(2) 0.8180(4) 0.0325(13) Uani 1 1 d . . .
H46A H -0.1627 -0.0286 0.7886 0.039 Uiso 1 1 calc R . .
H46B H -0.1723 0.0109 0.8773 0.039 Uiso 1 1 calc R . .
O47 O -0.1946(2) 0.05662(15) 0.7580(2) 0.0248(8) Uani 1 1 d . . .
C48 C -0.2893(3) 0.0577(2) 0.7447(3) 0.0220(10) Uani 1 1 d . . .
C49 C -0.3457(3) 0.0102(2) 0.7567(4) 0.0231(11) Uani 1 1 d . . .
H49 H -0.3184 -0.0268 0.7773 0.028 Uiso 1 1 calc R . .
C50 C -0.4423(3) 0.0160(2) 0.7389(3) 0.0234(11) Uani 1 1 d . . .
H50 H -0.4803 -0.0166 0.7494 0.028 Uiso 1 1 calc R . .
C51 C -0.4828(3) 0.0690(2) 0.7059(4) 0.0256(11) Uani 1 1 d . . .
H51 H -0.5486 0.0723 0.6911 0.031 Uiso 1 1 calc R . .
C52 C -0.4271(3) 0.1175(2) 0.6946(3) 0.0258(11) Uani 1 1 d . . .
H52 H -0.4547 0.1543 0.6734 0.031 Uiso 1 1 calc R . .
C53 C -0.3311(3) 0.1118(2) 0.7143(3) 0.0197(10) Uani 1 1 d . . .
O54 O -0.2768(2) 0.16004(14) 0.6987(2) 0.0208(7) Uani 1 1 d . . .
C55 C 0.2627(5) 0.1232(3) 0.4171(4) 0.0448(16) Uani 1 1 d . . .
H55 H 0.2860 0.1281 0.3576 0.054 Uiso 1 1 calc R . .
Cl56 Cl 0.35956(11) 0.11397(8) 0.50751(12) 0.0543(5) Uani 1 1 d . . .
Cl57 Cl 0.20263(10) 0.18734(9) 0.43721(12) 0.0609(6) Uani 1 1 d . . .
Cl58 Cl 0.1921(3) 0.06129(12) 0.40842(16) 0.1401(16) Uani 1 1 d U . .
C59 C -0.0181(4) 0.1920(3) 0.5940(4) 0.0377(14) Uani 1 1 d . . .
H59 H -0.0572 0.2234 0.6161 0.045 Uiso 1 1 calc R . .
Cl60 Cl 0.09727(10) 0.19754(7) 0.65867(11) 0.0452(4) Uani 1 1 d . . .
Cl61 Cl -0.01914(11) 0.20283(12) 0.47765(12) 0.0771(7) Uani 1 1 d . . .
Cl62 Cl -0.06440(11) 0.12213(8) 0.61454(13) 0.0540(5) Uani 1 1 d . . .
C63 C 0.1265(6) 0.9526(4) 0.6918(10) 0.051(5) Uani 0.419(5) 1 d PDU A 1
H63 H 0.1268 0.9714 0.7535 0.062 Uiso 0.419(5) 1 calc PR A 1
Cl64 Cl 0.1943(4) 0.8887(3) 0.7089(3) 0.0554(14) Uani 0.419(5) 1 d PDU A 1
Cl65 Cl 0.1653(5) 1.0044(4) 0.6208(6) 0.118(3) Uani 0.419(5) 1 d PDU A 1
Cl66 Cl 0.0132(3) 0.9316(2) 0.6465(4) 0.0715(18) Uani 0.419(5) 1 d PDU A 1
C67 C 0.1575(9) 0.9842(5) 0.6827(14) 0.079(8) Uani 0.345(7) 1 d PDU B 2
H67 H 0.1352 0.9912 0.7422 0.095 Uiso 0.345(7) 1 calc PR B 2
Cl68 Cl 0.0602(9) 0.9707(7) 0.5988(11) 0.119(6) Uani 0.345(7) 1 d PDU B 2
Cl69 Cl 0.2300(8) 0.9224(5) 0.6987(7) 0.116(4) Uani 0.345(7) 1 d PDU B 2
Cl70 Cl 0.2191(6) 1.0470(5) 0.6607(5) 0.100(4) Uani 0.345(7) 1 d PDU B 2
C71 C 0.1442(9) 0.9733(9) 0.6790(14) 0.051(9) Uani 0.235(7) 1 d PDU C 3
H71 H 0.1273 0.9973 0.7308 0.061 Uiso 0.235(7) 1 calc PR C 3
Cl72 Cl 0.2556(7) 0.9942(6) 0.6653(7) 0.082(4) Uani 0.235(7) 1 d PDU C 3
Cl73 Cl 0.1399(15) 0.8988(7) 0.7089(13) 0.150(7) Uani 0.235(7) 1 d PDU C 3
Cl74 Cl 0.0638(7) 0.9891(7) 0.5797(10) 0.058(3) Uani 0.235(7) 1 d PDU C 3

loop_
_atom_site_aniso_label
_atom_site_aniso_U_11
_atom_site_aniso_U_22
_atom_site_aniso_U_33
_atom_site_aniso_U_23
_atom_site_aniso_U_13
_atom_site_aniso_U_12
O1 0.0138(15) 0.0285(19) 0.030(2) 0.0093(15) 0.0034(14) 0.0048(13)
C2 0.015(2) 0.025(3) 0.021(3) 0.004(2) 0.0068(18) 0.0034(18)
C3 0.019(2) 0.030(3) 0.018(3) 0.000(2) 0.0020(19) -0.003(2)
C4 0.026(2) 0.019(2) 0.024(3) 0.001(2) 0.001(2) 0.001(2)
C5 0.022(2) 0.022(3) 0.024(3) 0.000(2) -0.001(2) 0.0046(19)
C6 0.016(2) 0.029(3) 0.019(3) 0.001(2) -0.0021(18) -0.0069(19)
C7 0.019(2) 0.025(3) 0.020(3) 0.001(2) 0.0027(18) -0.0029(19)
C8 0.042(3) 0.026(3) 0.038(3) -0.007(3) 0.000(3) 0.001(2)
O9 0.0187(16) 0.0307(19) 0.0192(18) 0.0066(15) -0.0059(13) -0.0084(14)
C10 0.012(2) 0.019(2) 0.030(3) 0.001(2) 0.0029(19) 0.0014(18)
N11 0.0153(18) 0.023(2) 0.020(2) 0.0039(17) -0.0016(15) -0.0002(16)
C12 0.018(2) 0.019(2) 0.019(3) -0.0016(19) -0.0024(18) 0.0021(18)
N13 0.0159(18) 0.022(2) 0.019(2) 0.0013(17) -0.0010(15) -0.0030(15)
C14 0.017(2) 0.028(3) 0.018(2) -0.003(2) 0.0028(18) -0.0001(19)
C15 0.013(2) 0.030(3) 0.014(2) -0.003(2) 0.0000(17) -0.0006(19)
O16 0.0177(16) 0.041(2) 0.0146(17) -0.0030(15) 0.0014(13) -0.0112(14)
C17 0.016(2) 0.031(3) 0.015(2) 0.001(2) 0.0017(18) -0.0078(19)
C18 0.012(2) 0.030(3) 0.023(3) 0.005(2) 0.0013(18) 0.0010(19)
C19 0.022(2) 0.026(3) 0.026(3) -0.001(2) 0.005(2) 0.005(2)
C20 0.012(2) 0.034(3) 0.019(2) 0.003(2) 0.0014(18) -0.0045(19)
C21 0.014(2) 0.031(3) 0.019(3) 0.010(2) 0.0057(18) 0.0034(19)
C22 0.021(2) 0.022(3) 0.023(3) -0.002(2) 0.0066(19) 0.0002(19)
C23 0.024(2) 0.037(3) 0.028(3) -0.010(2) 0.001(2) 0.007(2)
O24 0.0136(15) 0.031(2) 0.0255(19) 0.0055(15) 0.0056(13) 0.0068(13)
C25 0.011(2) 0.025(3) 0.018(2) -0.005(2) 0.0009(17) -0.0017(18)
N26 0.0144(18) 0.019(2) 0.023(2) -0.0023(17) 0.0011(16) 0.0013(15)
C27 0.0106(19) 0.023(2) 0.016(2) -0.003(2) -0.0033(17) 0.0041(18)
N28 0.0148(17) 0.021(2) 0.018(2) 0.0030(17) 0.0002(15) 0.0011(15)
C29 0.011(2) 0.022(2) 0.022(3) -0.004(2) 0.0002(17) -0.0019(17)
C30 0.012(2) 0.024(3) 0.020(2) 0.000(2) 0.0005(17) 0.0033(18)
O31 0.0132(14) 0.0222(18) 0.0232(18) 0.0004(14) 0.0006(13) 0.0048(13)
C32 0.014(2) 0.028(3) 0.023(3) 0.005(2) 0.0049(18) 0.0047(19)
C33 0.017(2) 0.029(3) 0.034(3) -0.006(2) 0.005(2) 0.001(2)
C34 0.018(2) 0.033(3) 0.050(4) -0.005(3) 0.010(2) 0.000(2)
C35 0.024(2) 0.040(3) 0.033(3) 0.006(3) 0.014(2) 0.010(2)
C36 0.022(2) 0.036(3) 0.027(3) -0.001(2) 0.002(2) 0.008(2)
C37 0.014(2) 0.023(3) 0.023(3) 0.001(2) -0.0011(18) 0.0044(18)
O38 0.0123(15) 0.035(2) 0.028(2) -0.0127(16) -0.0018(13) -0.0009(14)
C39 0.026(3) 0.039(3) 0.022(3) -0.013(2) -0.004(2) 0.011(2)
C40 0.018(2) 0.035(3) 0.052(4) -0.016(3) -0.009(2) 0.010(2)
O41 0.0220(17) 0.040(2) 0.044(2) -0.0177(19) -0.0107(16) 0.0108(16)
C42 0.023(2) 0.034(3) 0.030(3) -0.009(2) 0.001(2) 0.005(2)
C43 0.018(2) 0.027(3) 0.029(3) 0.000(2) -0.001(2) 0.001(2)
O44 0.0181(16) 0.032(2) 0.035(2) -0.0046(17) 0.0028(15) 0.0000(14)
C45 0.023(2) 0.022(3) 0.042(3) -0.001(2) -0.001(2) -0.002(2)
C46 0.024(3) 0.026(3) 0.043(3) 0.006(2) -0.004(2) 0.005(2)
O47 0.0171(16) 0.0261(19) 0.030(2) 0.0023(15) 0.0001(14) -0.0012(14)
C48 0.016(2) 0.027(3) 0.022(3) -0.002(2) 0.0014(18) -0.0053(19)
C49 0.017(2) 0.023(3) 0.029(3) -0.002(2) 0.0041(19) -0.0003(19)
C50 0.023(2) 0.019(3) 0.027(3) -0.001(2) 0.001(2) -0.0039(19)
C51 0.018(2) 0.030(3) 0.027(3) -0.002(2) 0.000(2) -0.003(2)
C52 0.020(2) 0.035(3) 0.020(3) -0.003(2) -0.0029(19) 0.000(2)
C53 0.021(2) 0.022(3) 0.014(2) -0.006(2) -0.0011(18) -0.0038(19)
O54 0.0206(16) 0.0213(18) 0.0179(18) 0.0042(14) -0.0035(13) -0.0050(13)
C55 0.058(4) 0.043(4) 0.031(3) 0.012(3) 0.003(3) -0.005(3)
Cl56 0.0522(9) 0.0603(11) 0.0504(10) 0.0196(8) 0.0097(7) 0.0184(8)
Cl57 0.0333(7) 0.0956(14) 0.0476(10) -0.0244(9) -0.0093(7) 0.0241(8)
Cl58 0.235(4) 0.1014(19) 0.0566(15) 0.0264(13) -0.0470(18) -0.112(2)
C59 0.030(3) 0.052(4) 0.032(3) 0.005(3) 0.009(2) 0.011(3)
Cl60 0.0334(7) 0.0607(10) 0.0404(9) 0.0094(7) 0.0038(6) 0.0038(7)
Cl61 0.0375(8) 0.163(2) 0.0332(9) 0.0279(11) 0.0131(7) 0.0371(11)
Cl62 0.0414(8) 0.0553(10) 0.0604(11) -0.0057(8) -0.0037(7) 0.0031(7)
C63 0.071(11) 0.045(11) 0.044(9) 0.025(8) 0.028(8) 0.041(9)
Cl64 0.070(3) 0.058(3) 0.038(2) -0.009(2) 0.009(2) 0.012(2)
Cl65 0.095(5) 0.130(6) 0.140(7) 0.067(5) 0.047(5) -0.012(4)
Cl66 0.071(3) 0.081(4) 0.059(3) -0.021(3) 0.002(2) -0.005(3)
C67 0.092(16) 0.096(17) 0.053(14) -0.025(14) 0.020(13) -0.012(15)
Cl68 0.123(8) 0.129(9) 0.098(8) -0.043(7) -0.001(6) -0.007(6)
Cl69 0.136(7) 0.110(7) 0.120(6) -0.023(5) 0.071(5) 0.045(5)
Cl70 0.092(5) 0.145(9) 0.062(4) 0.012(5) 0.008(4) -0.021(6)
C71 0.048(10) 0.056(12) 0.050(12) -0.004(9) 0.015(8) -0.009(8)
Cl72 0.076(6) 0.116(10) 0.061(6) -0.017(6) 0.032(5) -0.038(6)
Cl73 0.178(11) 0.131(10) 0.137(10) 0.009(8) 0.014(8) -0.035(8)
Cl74 0.044(5) 0.075(7) 0.050(6) -0.006(5) -0.006(4) -0.001(4)

loop_
_atom_type_symbol
_atom_type_description
_atom_type_scat_dispersion_real
_atom_type_scat_dispersion_imag
_atom_type_scat_source
C C 0.0181 0.0091 'International Tables Vol C Tables 4.2.6.8 and 6.1.1.4'
H H 0.0000 0.0000 'International Tables Vol C Tables 4.2.6.8 and 6.1.1.4'
N N 0.0311 0.0180 'International Tables Vol C Tables 4.2.6.8 and 6.1.1.4'
O O 0.0492 0.0322 'International Tables Vol C Tables 4.2.6.8 and 6.1.1.4'
Cl Cl 0.3639 0.7018 'International Tables Vol C Tables 4.2.6.8 and 6.1.1.4'

loop_
_geom_angle_atom_site_label_1
_geom_angle_atom_site_label_2
_geom_angle_atom_site_label_3
_geom_angle
C29 O1 C2 118.7(4)
C7 C2 C3 121.8(4)
C7 C2 O1 119.3(4)
C3 C2 O1 118.9(4)
C2 C3 C4 120.2(4)
C2 C3 H3 119.9
C4 C3 H3 119.9
C3 C4 C5 118.4(4)
C3 C4 C8 120.5(4)
C5 C4 C8 121.2(4)
C6 C5 C4 119.7(4)
C6 C5 H5 120.1
C4 C5 H5 120.1
C5 C6 C7 123.2(4)
C5 C6 O9 118.4(4)
C7 C6 O9 118.3(4)
C2 C7 C6 116.7(5)
C2 C7 H7 121.7
C6 C7 H7 121.7
C4 C8 H8A 109.5
C4 C8 H8B 109.5
H8A C8 H8B 109.5
C4 C8 H8C 109.5
H8A C8 H8C 109.5
H8B C8 H8C 109.5
C10 O9 C6 118.3(4)
N11 C10 O9 112.0(4)
N11 C10 C15 123.7(4)
O9 C10 C15 124.3(4)
C12 N11 C10 114.3(4)
N13 C12 N11 128.8(4)
N13 C12 O54 118.4(4)
N11 C12 O54 112.7(4)
C12 N13 C14 114.6(4)
N13 C14 O16 112.3(4)
N13 C14 C15 123.4(5)
O16 C14 C15 124.3(4)
C10 C15 C14 115.1(4)
C10 C15 H15 122.5
C14 C15 H15 122.5
C14 O16 C17 118.3(4)
C18 C17 C22 122.5(4)
C18 C17 O16 118.9(4)
C22 C17 O16 118.5(4)
C17 C18 C19 120.1(4)
C17 C18 H18 120.0
C19 C18 H18 120.0
C18 C19 C20 118.4(5)
C18 C19 C23 120.8(4)
C20 C19 C23 120.9(4)
C21 C20 C19 120.2(4)
C21 C20 H20 119.9
C19 C20 H20 119.9
C20 C21 C22 122.2(4)
C20 C21 O24 119.0(4)
C22 C21 O24 118.7(4)
C17 C22 C21 116.5(5)
C17 C22 H22 121.7
C21 C22 H22 121.7
C19 C23 H23A 109.5
C19 C23 H23B 109.5
H23A C23 H23B 109.5
C19 C23 H23C 109.5
H23A C23 H23C 109.5
H23B C23 H23C 109.5
C25 O24 C21 117.7(4)
N26 C25 O24 111.9(4)
N26 C25 C30 124.2(4)
O24 C25 C30 123.9(4)
C27 N26 C25 114.0(4)
N28 C27 N26 128.7(4)
N28 C27 O31 117.4(4)
N26 C27 O31 113.8(4)
C27 N28 C29 114.8(4)
N28 C29 O1 112.4(4)
N28 C29 C30 124.1(4)
O1 C29 C30 123.5(4)
C25 C30 C29 114.1(4)
C25 C30 H30 122.9
C29 C30 H30 122.9
C27 O31 C32 115.7(4)
C33 C32 C37 121.7(5)
C33 C32 O31 119.9(5)
C37 C32 O31 118.3(4)
C34 C33 C32 119.7(5)
C34 C33 H33 120.2
C32 C33 H33 120.2
C33 C34 C35 119.8(5)
C33 C34 H34 120.1
C35 C34 H34 120.1
C34 C35 C36 120.1(5)
C34 C35 H35 120.0
C36 C35 H35 120.0
C37 C36 C35 119.8(5)
C37 C36 H36 120.1
C35 C36 H36 120.1
O38 C37 C32 115.5(4)
O38 C37 C36 125.5(4)
C32 C37 C36 118.9(4)
C37 O38 C39 117.0(4)
O38 C39 C40 108.1(4)
O38 C39 H39A 110.1
C40 C39 H39A 110.1
O38 C39 H39B 110.1
C40 C39 H39B 110.1
H39A C39 H39B 108.4
O41 C40 C39 114.4(5)
O41 C40 H40A 108.7
C39 C40 H40A 108.7
O41 C40 H40B 108.7
C39 C40 H40B 108.7
H40A C40 H40B 107.6
C42 O41 C40 115.3(4)
O41 C42 C43 109.2(4)
O41 C42 H42A 109.8
C43 C42 H42A 109.8
O41 C42 H42B 109.8
C43 C42 H42B 109.8
H42A C42 H42B 108.3
O44 C43 C42 115.9(4)
O44 C43 H43A 108.3
C42 C43 H43A 108.3
O44 C43 H43B 108.3
C42 C43 H43B 108.3
H43A C43 H43B 107.4
C43 O44 C45 114.2(4)
O44 C45 C46 109.4(4)
O44 C45 H45A 109.8
C46 C45 H45A 109.8
O44 C45 H45B 109.8
C46 C45 H45B 109.8
H45A C45 H45B 108.2
O47 C46 C45 107.8(4)
O47 C46 H46A 110.1
C45 C46 H46A 110.1
O47 C46 H46B 110.1
C45 C46 H46B 110.1
H46A C46 H46B 108.5
C48 O47 C46 116.3(4)
O47 C48 C49 125.6(4)
O47 C48 C53 115.8(4)
C49 C48 C53 118.6(4)
C48 C49 C50 120.7(5)
C48 C49 H49 119.6
C50 C49 H49 119.6
C51 C50 C49 120.1(5)
C51 C50 H50 120.0
C49 C50 H50 120.0
C50 C51 C52 120.0(4)
C50 C51 H51 120.0
C52 C51 H51 120.0
C53 C52 C51 119.5(5)
C53 C52 H52 120.2
C51 C52 H52 120.2
C52 C53 O54 118.7(4)
C52 C53 C48 121.0(5)
O54 C53 C48 120.3(4)
C12 O54 C53 117.8(4)
Cl58 C55 Cl57 111.7(4)
Cl58 C55 Cl56 110.3(3)
Cl57 C55 Cl56 109.2(4)
Cl58 C55 H55 108.5
Cl57 C55 H55 108.5
Cl56 C55 H55 108.5
Cl61 C59 Cl62 111.2(4)
Cl61 C59 Cl60 110.8(3)
Cl62 C59 Cl60 109.1(3)
Cl61 C59 H59 108.5
Cl62 C59 H59 108.5
Cl60 C59 H59 108.5
Cl65 C63 Cl66 110.3(7)
Cl65 C63 Cl64 113.9(7)
Cl66 C63 Cl64 108.0(6)
Cl65 C63 H63 108.2
Cl66 C63 H63 108.2
Cl64 C63 H63 108.2
Cl68 C67 Cl70 113.4(10)
Cl68 C67 Cl69 110.9(10)
Cl70 C67 Cl69 110.7(9)
Cl68 C67 H67 107.1
Cl70 C67 H67 107.1
Cl69 C67 H67 107.1
Cl72 C71 Cl74 110.6(10)
Cl72 C71 Cl73 111.6(11)
Cl74 C71 Cl73 111.1(11)
Cl72 C71 H71 107.8
Cl74 C71 H71 107.8
Cl73 C71 H71 107.8

loop_
_geom_bond_atom_site_label_1
_geom_bond_atom_site_label_2
_geom_bond_distance
O1 C29 1.356(6)
O1 C2 1.389(5)
C2 C7 1.381(6)
C2 C3 1.388(7)
C3 C4 1.391(7)
C3 H3 0.9500
C4 C5 1.397(7)
C4 C8 1.495(7)
C5 C6 1.364(7)
C5 H5 0.9500
C6 C7 1.383(7)
C6 O9 1.417(5)
C7 H7 0.9500
C8 H8A 0.9800
C8 H8B 0.9800
C8 H8C 0.9800
O9 C10 1.353(6)
C10 N11 1.330(6)
C10 C15 1.377(7)
N11 C12 1.322(6)
C12 N13 1.320(6)
C12 O54 1.355(5)
N13 C14 1.325(6)
C14 O16 1.355(6)
C14 C15 1.386(7)
C15 H15 0.9500
O16 C17 1.403(5)
C17 C18 1.378(7)
C17 C22 1.380(6)
C18 C19 1.387(7)
C18 H18 0.9500
C19 C20 1.398(6)
C19 C23 1.505(7)
C20 C21 1.370(7)
C20 H20 0.9500
C21 C22 1.394(7)
C21 O24 1.412(5)
C22 H22 0.9500
C23 H23A 0.9800
C23 H23B 0.9800
C23 H23C 0.9800
O24 C25 1.360(6)
C25 N26 1.342(6)
C25 C30 1.380(7)
N26 C27 1.322(6)
C27 N28 1.320(6)
C27 O31 1.357(5)
N28 C29 1.322(6)
C29 C30 1.390(6)
C30 H30 0.9500
O31 C32 1.405(6)
C32 C33 1.378(7)
C32 C37 1.384(7)
C33 C34 1.374(8)
C33 H33 0.9500
C34 C35 1.396(8)
C34 H34 0.9500
C35 C36 1.398(7)
C35 H35 0.9500
C36 C37 1.386(7)
C36 H36 0.9500
C37 O38 1.374(5)
O38 C39 1.440(6)
C39 C40 1.508(8)
C39 H39A 0.9900
C39 H39B 0.9900
C40 O41 1.428(6)
C40 H40A 0.9900
C40 H40B 0.9900
O41 C42 1.421(6)
C42 C43 1.494(6)
C42 H42A 0.9900
C42 H42B 0.9900
C43 O44 1.414(6)
C43 H43A 0.9900
C43 H43B 0.9900
O44 C45 1.421(6)
C45 C46 1.509(7)
C45 H45A 0.9900
C45 H45B 0.9900
C46 O47 1.441(6)
C46 H46A 0.9900
C46 H46B 0.9900
O47 C48 1.362(5)
C48 C49 1.383(7)
C48 C53 1.402(7)
C49 C50 1.395(6)
C49 H49 0.9500
C50 C51 1.382(7)
C50 H50 0.9500
C51 C52 1.391(7)
C51 H51 0.9500
C52 C53 1.387(6)
C52 H52 0.9500
C53 O54 1.389(6)
C55 Cl58 1.727(6)
C55 Cl57 1.744(7)
C55 Cl56 1.770(6)
C55 H55 1.0000
C59 Cl61 1.726(6)
C59 Cl62 1.761(6)
C59 Cl60 1.784(5)
C59 H59 1.0000
C63 Cl65 1.730(9)
C63 Cl66 1.735(9)
C63 Cl64 1.741(8)
C63 H63 1.0000
C67 Cl68 1.732(10)
C67 Cl70 1.739(10)
C67 Cl69 1.740(10)
C67 H67 1.0000
C71 Cl72 1.741(10)
C71 Cl74 1.738(10)
C71 Cl73 1.740(10)
C71 H71 1.0000
